data_2235658
loop_
_publ_author_name
'Yang, Haiyan'
'Li, Yinghua'
'Zhao, Yaomin'
'Li, Wenzhuo'
'He, Fang'

_publ_section_title
;
 Bis{1-[(1<i>H</i>-benzotriazol-1-yl)methyl]-2-methyl-1<i>H</i>-imidazole-\k<i>N</i>^3^}dichloridocobalt(II)
;
_journal_coeditor_code VM2178
_journal_issue 7
_journal_name_full 'Acta Crystallographica Section E'
_journal_page_first m948
_journal_paper_doi 10.1107/S1600536812026712
_journal_volume 68
_journal_year 2012
_chemical_formula_iupac '[Co Cl2 (C11 H11 N5)2]'
_chemical_formula_moiety 'C22 H22 Cl2 Co N10'
_chemical_formula_sum 'C22 H22 Cl2 Co N10'
_chemical_formula_weight 556.33
_chemical_name_systematic
;
Bis{1-[(1<i>H</i>-benzotriazol-1-yl)methyl]-2-methyl-1<i>H</i>-imidazole-
\k<i>N</i>^3^}dichloridocobalt(II)
;
_space_group_IT_number 2
_symmetry_cell_setting triclinic
_symmetry_space_group_name_Hall '-P 1'
_symmetry_space_group_name_H-M 'P -1'
_atom_sites_solution_hydrogens geom
_atom_sites_solution_primary direct
_atom_sites_solution_secondary difmap
_audit_creation_method SHELXL-97
_cell_angle_alpha 65.48(3)
_cell_angle_beta 79.66(3)
_cell_angle_gamma 84.30(3)
_cell_formula_units_Z 2
_cell_length_a 8.1684(16)
_cell_length_b 12.691(3)
_cell_length_c 13.289(3)
_cell_measurement_reflns_used 3451
_cell_measurement_temperature 293(2)
_cell_measurement_theta_max 29.1686
_cell_measurement_theta_min 2.5355
_cell_volume 1232.5(6)
_computing_cell_refinement 'CrystalClear (Rigaku/MSC, 2006)'
_computing_data_collection 'CrystalClear (Rigaku/MSC, 2006)'
_computing_data_reduction 'CrystalClear (Rigaku/MSC, 2006)'
_computing_molecular_graphics 'SHELXTL (Sheldrick, 2008)'
_computing_publication_material 'SHELXTL (Sheldrick, 2008)'
_computing_structure_refinement 'SHELXL97 (Sheldrick, 2008)'
_computing_structure_solution 'SHELXS97 (Sheldrick, 2008)'
_diffrn_ambient_temperature 293(2)
_diffrn_detector_area_resol_mean 28.5714
_diffrn_measured_fraction_theta_full 0.998
_diffrn_measured_fraction_theta_max 0.998
_diffrn_measurement_device_type 'Rigaku Saturn'
_diffrn_measurement_method \w
_diffrn_radiation_monochromator graphite
_diffrn_radiation_source 'fine-focus sealed tube'
_diffrn_radiation_type MoK\a
_diffrn_radiation_wavelength 0.71073
_diffrn_reflns_av_R_equivalents 0.0392
_diffrn_reflns_av_sigmaI/netI 0.0478
_diffrn_reflns_limit_h_max 9
_diffrn_reflns_limit_h_min -9
_diffrn_reflns_limit_k_max 15
_diffrn_reflns_limit_k_min -15
_diffrn_reflns_limit_l_max 15
_diffrn_reflns_limit_l_min -15
_diffrn_reflns_number 12593
_diffrn_reflns_theta_full 25.00
_diffrn_reflns_theta_max 25.00
_diffrn_reflns_theta_min 2.54
_exptl_absorpt_coefficient_mu 0.946
_exptl_absorpt_correction_T_max 0.8482
_exptl_absorpt_correction_T_min 0.8189
_exptl_absorpt_correction_type numerical
_exptl_absorpt_process_details '(CrystalClear; Rigaku/MSC, 2006)'
_exptl_crystal_colour blue
_exptl_crystal_density_diffrn 1.499
_exptl_crystal_density_method 'not measured'
_exptl_crystal_description prism
_exptl_crystal_F_000 570
_exptl_crystal_size_max 0.22
_exptl_crystal_size_mid 0.21
_exptl_crystal_size_min 0.18
_refine_diff_density_max 0.265
_refine_diff_density_min -0.234
_refine_ls_extinction_coef 0.0016(4)
_refine_ls_extinction_method 'SHELXL97 (Sheldrick, 2008)'
_refine_ls_goodness_of_fit_ref 1.077
_refine_ls_hydrogen_treatment constr
_refine_ls_matrix_type full
_refine_ls_number_parameters 318
_refine_ls_number_reflns 4330
_refine_ls_number_restraints 0
_refine_ls_restrained_S_all 1.077
_refine_ls_R_factor_all 0.0657
_refine_ls_R_factor_gt 0.0492
_refine_ls_shift/su_max 0.001
_refine_ls_shift/su_mean 0.000
_refine_ls_structure_factor_coef Fsqd
_refine_ls_weighting_details 'calc w=1/[\s^2^(Fo^2^)+(0.0391P)^2^+0.5956P] where P=(Fo^2^+2Fc^2^)/3'
_refine_ls_weighting_scheme calc
_refine_ls_wR_factor_gt 0.0936
_refine_ls_wR_factor_ref 0.1007
_reflns_number_gt 3512
_reflns_number_total 4330
_reflns_threshold_expression I>2sigma(I)
_cod_data_source_file vm2178.cif
_cod_data_source_block I
_cod_database_code 2235658
_cod_database_fobs_code 2235658

loop_
_symmetry_equiv_pos_as_xyz
'x, y, z'
'-x, -y, -z'

loop_
_atom_site_type_symbol
_atom_site_label
_atom_site_fract_x
_atom_site_fract_y
_atom_site_fract_z
_atom_site_U_iso_or_equiv
_atom_site_adp_type
_atom_site_calc_flag
_atom_site_refinement_flags
_atom_site_occupancy
_atom_site_symmetry_multiplicity
Co Co1 0.74031(5) 0.25471(4) 1.02928(4) 0.03397(15) Uani d . 1 1
Cl Cl2 0.96039(10) 0.29359(8) 1.08673(7) 0.0442(2) Uani d . 1 1
Cl Cl1 0.54177(11) 0.15986(8) 1.17231(7) 0.0499(3) Uani d . 1 1
N N10 0.8046(3) 0.1424(2) 0.9553(2) 0.0355(6) Uani d . 1 1
N N9 0.9277(3) 0.0521(2) 0.8515(2) 0.0361(6) Uani d . 1 1
N N8 0.5347(3) 0.5454(2) 0.7929(2) 0.0347(6) Uani d . 1 1
N N7 0.6681(3) 0.4063(2) 0.9140(2) 0.0356(6) Uani d . 1 1
N N6 0.3355(3) 0.5794(2) 0.6656(2) 0.0366(6) Uani d . 1 1
N N5 1.0308(3) 0.0933(2) 0.6572(2) 0.0355(6) Uani d . 1 1
N N4 0.1979(4) 0.5126(3) 0.7064(2) 0.0506(8) Uani d . 1 1
C C22 0.5192(4) 0.4454(3) 0.8859(3) 0.0341(7) Uani d . 1 1
C C21 0.3696(4) 0.6166(3) 0.5519(3) 0.0351(8) Uani d . 1 1
C C20 1.0485(4) 0.0219(3) 0.7720(3) 0.0402(8) Uani d . 1 1
H H20A 1.1599 0.0296 0.7836 0.048 Uiso calc R 1 1
H H20B 1.0357 -0.0585 0.7865 0.048 Uiso calc R 1 1
C C19 0.9193(4) 0.0867(3) 0.5953(3) 0.0355(8) Uani d . 1 1
C C18 0.7811(4) 0.4857(3) 0.8355(3) 0.0412(8) Uani d . 1 1
H H18 0.8957 0.4805 0.8347 0.049 Uiso calc R 1 1
C C17 1.0626(4) 0.2316(3) 0.8261(3) 0.0518(10) Uani d . 1 1
H H17A 1.0585 0.2762 0.8698 0.078 Uiso calc R 1 1
H H17B 1.0434 0.2820 0.7517 0.078 Uiso calc R 1 1
H H17C 1.1701 0.1939 0.8228 0.078 Uiso calc R 1 1
N N3 1.1490(4) 0.1713(3) 0.5909(3) 0.0506(8) Uani d . 1 1
C C16 0.7157(4) 0.0454(3) 0.9789(3) 0.0458(9) Uani d . 1 1
H H16 0.6192 0.0222 1.0307 0.055 Uiso calc R 1 1
C C15 0.9326(4) 0.1432(3) 0.8783(3) 0.0336(7) Uani d . 1 1
C C14 0.7008(4) 0.5706(3) 0.7612(3) 0.0431(9) Uani d . 1 1
H H14 0.7478 0.6343 0.7001 0.052 Uiso calc R 1 1
C C13 0.3999(4) 0.6178(3) 0.7388(3) 0.0412(8) Uani d . 1 1
H H13A 0.3096 0.6206 0.7962 0.049 Uiso calc R 1 1
H H13B 0.4391 0.6960 0.6957 0.049 Uiso calc R 1 1
N N2 0.1465(4) 0.5038(3) 0.6233(3) 0.0545(8) Uani d . 1 1
C C12 0.9755(4) 0.1649(3) 0.4876(3) 0.0429(9) Uani d . 1 1
N N1 1.1164(4) 0.2153(3) 0.4899(3) 0.0561(9) Uani d . 1 1
C C11 0.4878(4) 0.6888(3) 0.4702(3) 0.0516(10) Uani d . 1 1
H H11 0.5704 0.7210 0.4876 0.062 Uiso calc R 1 1
C C10 0.2473(4) 0.5673(3) 0.5262(3) 0.0409(8) Uani d . 1 1
C C9 0.3583(4) 0.3907(3) 0.9458(3) 0.0548(10) Uani d . 1 1
H H9A 0.3199 0.3536 0.9047 0.082 Uiso calc R 1 1
H H9B 0.2778 0.4489 0.9524 0.082 Uiso calc R 1 1
H H9C 0.3727 0.3341 1.0190 0.082 Uiso calc R 1 1
C C8 0.7901(4) -0.0098(3) 0.9155(3) 0.0477(9) Uani d . 1 1
H H8 0.7552 -0.0771 0.9150 0.057 Uiso calc R 1 1
C C7 0.7637(6) 0.1099(4) 0.4233(4) 0.0684(13) Uani d . 1 1
H H7 0.7086 0.1153 0.3658 0.082 Uiso calc R 1 1
C C6 0.7829(4) 0.0189(3) 0.6201(3) 0.0506(9) Uani d . 1 1
H H6 0.7453 -0.0331 0.6926 0.061 Uiso calc R 1 1
C C5 0.7071(5) 0.0326(4) 0.5325(4) 0.0657(12) Uani d . 1 1
H H5 0.6143 -0.0109 0.5456 0.079 Uiso calc R 1 1
C C4 0.2367(5) 0.5902(4) 0.4153(3) 0.0541(10) Uani d . 1 1
H H4 0.1549 0.5580 0.3973 0.065 Uiso calc R 1 1
C C3 0.8964(6) 0.1772(4) 0.3983(3) 0.0606(11) Uani d . 1 1
H H3 0.9330 0.2290 0.3255 0.073 Uiso calc R 1 1
C C2 0.3513(5) 0.6615(4) 0.3352(3) 0.0623(11) Uani d . 1 1
H H2 0.3476 0.6788 0.2604 0.075 Uiso calc R 1 1
C C1 0.4746(5) 0.7095(4) 0.3621(3) 0.0645(12) Uani d . 1 1
H H1 0.5510 0.7575 0.3043 0.077 Uiso calc R 1 1

loop_
_atom_site_aniso_label
_atom_site_aniso_U_11
_atom_site_aniso_U_22
_atom_site_aniso_U_33
_atom_site_aniso_U_12
_atom_site_aniso_U_13
_atom_site_aniso_U_23
Co1 0.0345(3) 0.0377(3) 0.0270(2) -0.00561(19) -0.00427(19) -0.0096(2)
Cl2 0.0399(5) 0.0547(5) 0.0383(5) -0.0103(4) -0.0084(4) -0.0162(4)
Cl1 0.0476(5) 0.0608(6) 0.0335(5) -0.0190(4) 0.0048(4) -0.0121(4)
N10 0.0339(15) 0.0412(16) 0.0308(15) -0.0087(12) -0.0017(13) -0.0135(13)
N9 0.0444(16) 0.0333(15) 0.0281(15) -0.0064(13) -0.0051(13) -0.0090(12)
N8 0.0347(15) 0.0357(15) 0.0331(15) -0.0004(12) -0.0090(12) -0.0121(13)
N7 0.0327(15) 0.0389(16) 0.0318(15) -0.0045(12) -0.0031(12) -0.0109(13)
N6 0.0350(15) 0.0396(16) 0.0366(16) -0.0028(12) -0.0104(13) -0.0144(13)
N5 0.0402(16) 0.0354(15) 0.0287(15) -0.0065(12) -0.0038(13) -0.0102(12)
N4 0.0496(19) 0.056(2) 0.0401(18) -0.0179(15) -0.0051(15) -0.0106(15)
C22 0.0317(18) 0.0379(19) 0.0318(18) -0.0050(14) -0.0030(15) -0.0130(15)
C21 0.0297(18) 0.0391(19) 0.0383(19) 0.0046(15) -0.0070(15) -0.0178(16)
C20 0.047(2) 0.041(2) 0.0327(19) 0.0042(16) -0.0083(16) -0.0154(16)
C19 0.0361(18) 0.0365(19) 0.0354(19) 0.0007(15) -0.0055(15) -0.0164(16)
C18 0.0285(18) 0.050(2) 0.039(2) -0.0075(16) -0.0031(16) -0.0114(17)
C17 0.055(2) 0.054(2) 0.048(2) -0.0167(19) 0.0076(19) -0.0263(19)
N3 0.058(2) 0.0488(18) 0.0410(18) -0.0219(16) 0.0027(16) -0.0144(15)
C16 0.044(2) 0.053(2) 0.042(2) -0.0197(18) 0.0044(17) -0.0209(18)
C15 0.0377(18) 0.0326(18) 0.0294(17) -0.0040(14) -0.0092(15) -0.0092(15)
C14 0.040(2) 0.041(2) 0.038(2) -0.0114(16) -0.0046(16) -0.0040(16)
C13 0.045(2) 0.040(2) 0.043(2) 0.0046(16) -0.0163(17) -0.0192(17)
N2 0.0509(19) 0.065(2) 0.048(2) -0.0192(16) -0.0110(16) -0.0184(17)
C12 0.055(2) 0.038(2) 0.033(2) 0.0056(17) -0.0085(17) -0.0136(16)
N1 0.074(2) 0.0477(19) 0.0361(18) -0.0151(17) 0.0057(16) -0.0091(15)
C11 0.036(2) 0.061(2) 0.055(2) -0.0104(18) -0.0029(18) -0.021(2)
C10 0.0387(19) 0.046(2) 0.042(2) -0.0005(16) -0.0097(17) -0.0205(17)
C9 0.036(2) 0.065(3) 0.048(2) -0.0130(18) -0.0003(18) -0.009(2)
C8 0.058(2) 0.046(2) 0.040(2) -0.0248(19) 0.0001(18) -0.0167(18)
C7 0.074(3) 0.084(3) 0.073(3) 0.040(3) -0.048(3) -0.051(3)
C6 0.044(2) 0.056(2) 0.053(2) -0.0062(18) -0.0097(19) -0.022(2)
C5 0.046(2) 0.082(3) 0.084(3) 0.009(2) -0.026(2) -0.044(3)
C4 0.053(2) 0.071(3) 0.049(2) 0.000(2) -0.015(2) -0.032(2)
C3 0.084(3) 0.059(3) 0.038(2) 0.028(2) -0.020(2) -0.022(2)
C2 0.065(3) 0.085(3) 0.043(2) 0.002(2) -0.009(2) -0.032(2)
C1 0.057(3) 0.083(3) 0.041(2) -0.015(2) 0.010(2) -0.018(2)

loop_
_atom_type_symbol
_atom_type_description
_atom_type_scat_dispersion_real
_atom_type_scat_dispersion_imag
_atom_type_scat_source
C C 0.0033 0.0016 'International Tables Vol C Tables 4.2.6.8 and 6.1.1.4'
H H 0.0000 0.0000 'International Tables Vol C Tables 4.2.6.8 and 6.1.1.4'
N N 0.0061 0.0033 'International Tables Vol C Tables 4.2.6.8 and 6.1.1.4'
Cl Cl 0.1484 0.1585 'International Tables Vol C Tables 4.2.6.8 and 6.1.1.4'
Co Co 0.3494 0.9721 'International Tables Vol C Tables 4.2.6.8 and 6.1.1.4'

loop_
_geom_angle_atom_site_label_1
_geom_angle_atom_site_label_2
_geom_angle_atom_site_label_3
_geom_angle
N7 Co1 N10 108.31(11)
N7 Co1 Cl2 106.00(8)
N10 Co1 Cl2 111.09(8)
N7 Co1 Cl1 115.96(8)
N10 Co1 Cl1 102.74(8)
Cl2 Co1 Cl1 112.73(4)
C15 N10 C16 106.0(3)
C15 N10 Co1 129.7(2)
C16 N10 Co1 124.2(2)
C15 N9 C8 107.5(3)
C15 N9 C20 126.7(3)
C8 N9 C20 125.7(3)
C22 N8 C14 108.1(3)
C22 N8 C13 126.5(3)
C14 N8 C13 125.4(3)
C22 N7 C18 106.3(3)
C22 N7 Co1 130.8(2)
C18 N7 Co1 122.4(2)
N4 N6 C21 110.0(3)
N4 N6 C13 118.9(3)
C21 N6 C13 129.8(3)
N3 N5 C19 110.3(3)
N3 N5 C20 119.8(3)
C19 N5 C20 129.4(3)
N2 N4 N6 108.5(3)
N7 C22 N8 109.6(3)
N7 C22 C9 126.4(3)
N8 C22 C9 124.0(3)
N6 C21 C10 103.9(3)
N6 C21 C11 133.7(3)
C10 C21 C11 122.3(3)
N5 C20 N9 112.9(3)
N5 C20 H20A 109.0
N9 C20 H20A 109.0
N5 C20 H20B 109.0
N9 C20 H20B 109.0
H20A C20 H20B 107.8
N5 C19 C6 133.5(3)
N5 C19 C12 104.1(3)
C6 C19 C12 122.3(3)
C14 C18 N7 109.7(3)
C14 C18 H18 125.1
N7 C18 H18 125.1
C15 C17 H17A 109.5
C15 C17 H17B 109.5
H17A C17 H17B 109.5
C15 C17 H17C 109.5
H17A C17 H17C 109.5
H17B C17 H17C 109.5
N1 N3 N5 108.6(3)
C8 C16 N10 109.4(3)
C8 C16 H16 125.3
N10 C16 H16 125.3
N10 C15 N9 110.3(3)
N10 C15 C17 125.8(3)
N9 C15 C17 123.9(3)
C18 C14 N8 106.3(3)
C18 C14 H14 126.8
N8 C14 H14 126.8
N6 C13 N8 114.5(3)
N6 C13 H13A 108.6
N8 C13 H13A 108.6
N6 C13 H13B 108.6
N8 C13 H13B 108.6
H13A C13 H13B 107.6
N4 N2 C10 108.7(3)
N1 C12 C19 108.3(3)
N1 C12 C3 130.9(4)
C19 C12 C3 120.7(4)
N3 N1 C12 108.7(3)
C1 C11 C21 115.5(3)
C1 C11 H11 122.2
C21 C11 H11 122.2
N2 C10 C21 108.9(3)
N2 C10 C4 130.2(3)
C21 C10 C4 120.9(3)
C22 C9 H9A 109.5
C22 C9 H9B 109.5
H9A C9 H9B 109.5
C22 C9 H9C 109.5
H9A C9 H9C 109.5
H9B C9 H9C 109.5
C16 C8 N9 106.7(3)
C16 C8 H8 126.6
N9 C8 H8 126.6
C3 C7 C5 122.1(4)
C3 C7 H7 119.0
C5 C7 H7 119.0
C5 C6 C19 116.2(4)
C5 C6 H6 121.9
C19 C6 H6 121.9
C6 C5 C7 122.2(4)
C6 C5 H5 118.9
C7 C5 H5 118.9
C2 C4 C10 117.0(3)
C2 C4 H4 121.5
C10 C4 H4 121.5
C7 C3 C12 116.6(4)
C7 C3 H3 121.7
C12 C3 H3 121.7
C4 C2 C1 121.6(4)
C4 C2 H2 119.2
C1 C2 H2 119.2
C11 C1 C2 122.7(4)
C11 C1 H1 118.7
C2 C1 H1 118.7

loop_
_geom_bond_atom_site_label_1
_geom_bond_atom_site_label_2
_geom_bond_distance
Co1 N7 2.012(3)
Co1 N10 2.026(3)
Co1 Cl2 2.2449(10)
Co1 Cl1 2.2527(14)
N10 C15 1.323(4)
N10 C16 1.385(4)
N9 C15 1.350(4)
N9 C8 1.372(4)
N9 C20 1.457(4)
N8 C22 1.351(4)
N8 C14 1.375(4)
N8 C13 1.452(4)
N7 C22 1.324(4)
N7 C18 1.387(4)
N6 N4 1.365(4)
N6 C21 1.366(4)
N6 C13 1.446(4)
N5 N3 1.360(4)
N5 C19 1.361(4)
N5 C20 1.441(4)
N4 N2 1.298(4)
C22 C9 1.480(4)
C21 C10 1.390(4)
C21 C11 1.387(5)
C20 H20A 0.9700
C20 H20B 0.9700
C19 C6 1.383(4)
C19 C12 1.386(4)
C18 C14 1.332(5)
C18 H18 0.9300
C17 C15 1.480(4)
C17 H17A 0.9600
C17 H17B 0.9600
C17 H17C 0.9600
N3 N1 1.289(4)
C16 C8 1.339(5)
C16 H16 0.9300
C14 H14 0.9300
C13 H13A 0.9700
C13 H13B 0.9700
N2 C10 1.371(4)
C12 N1 1.381(5)
C12 C3 1.396(5)
C11 C1 1.372(5)
C11 H11 0.9300
C10 C4 1.396(5)
C9 H9A 0.9600
C9 H9B 0.9600
C9 H9C 0.9600
C8 H8 0.9300
C7 C3 1.355(6)
C7 C5 1.397(6)
C7 H7 0.9300
C6 C5 1.355(5)
C6 H6 0.9300
C5 H5 0.9300
C4 C2 1.357(5)
C4 H4 0.9300
C3 H3 0.9300
C2 C1 1.395(6)
C2 H2 0.9300
C1 H1 0.9300

loop_
_geom_torsion_atom_site_label_1
_geom_torsion_atom_site_label_2
_geom_torsion_atom_site_label_3
_geom_torsion_atom_site_label_4
_geom_torsion
N7 Co1 N10 C15 68.8(3)
Cl2 Co1 N10 C15 -47.3(3)
Cl1 Co1 N10 C15 -168.0(3)
N7 Co1 N10 C16 -111.3(3)
Cl2 Co1 N10 C16 132.7(2)
Cl1 Co1 N10 C16 11.9(3)
N10 Co1 N7 C22 91.0(3)
Cl2 Co1 N7 C22 -149.7(3)
Cl1 Co1 N7 C22 -23.8(3)
N10 Co1 N7 C18 -79.4(3)
Cl2 Co1 N7 C18 39.9(3)
Cl1 Co1 N7 C18 165.8(2)
C21 N6 N4 N2 1.7(4)
C13 N6 N4 N2 169.9(3)
C18 N7 C22 N8 0.4(4)
Co1 N7 C22 N8 -171.2(2)
C18 N7 C22 C9 -179.2(3)
Co1 N7 C22 C9 9.2(5)
C14 N8 C22 N7 -0.3(4)
C13 N8 C22 N7 -177.0(3)
C14 N8 C22 C9 179.3(3)
C13 N8 C22 C9 2.7(5)
N4 N6 C21 C10 -1.0(3)
C13 N6 C21 C10 -167.6(3)
N4 N6 C21 C11 176.8(4)
C13 N6 C21 C11 10.2(6)
N3 N5 C20 N9 110.2(3)
C19 N5 C20 N9 -79.0(4)
C15 N9 C20 N5 -77.1(4)
C8 N9 C20 N5 105.0(4)
N3 N5 C19 C6 176.6(4)
C20 N5 C19 C6 5.1(6)
N3 N5 C19 C12 0.0(3)
C20 N5 C19 C12 -171.5(3)
C22 N7 C18 C14 -0.4(4)
Co1 N7 C18 C14 172.1(2)
C19 N5 N3 N1 0.6(4)
C20 N5 N3 N1 173.0(3)
C15 N10 C16 C8 -0.5(4)
Co1 N10 C16 C8 179.6(2)
C16 N10 C15 N9 0.5(4)
Co1 N10 C15 N9 -179.5(2)
C16 N10 C15 C17 179.5(3)
Co1 N10 C15 C17 -0.5(5)
C8 N9 C15 N10 -0.4(4)
C20 N9 C15 N10 -178.6(3)
C8 N9 C15 C17 -179.4(3)
C20 N9 C15 C17 2.4(5)
N7 C18 C14 N8 0.2(4)
C22 N8 C14 C18 0.0(4)
C13 N8 C14 C18 176.8(3)
N4 N6 C13 N8 95.8(4)
C21 N6 C13 N8 -98.6(4)
C22 N8 C13 N6 -81.8(4)
C14 N8 C13 N6 102.0(4)
N6 N4 N2 C10 -1.6(4)
N5 C19 C12 N1 -0.5(4)
C6 C19 C12 N1 -177.7(3)
N5 C19 C12 C3 176.2(3)
C6 C19 C12 C3 -0.9(5)
N5 N3 N1 C12 -0.9(4)
C19 C12 N1 N3 0.9(4)
C3 C12 N1 N3 -175.4(4)
N6 C21 C11 C1 -176.7(4)
C10 C21 C11 C1 0.8(5)
N4 N2 C10 C21 0.9(4)
N4 N2 C10 C4 -175.8(4)
N6 C21 C10 N2 0.1(4)
C11 C21 C10 N2 -178.1(3)
N6 C21 C10 C4 177.2(3)
C11 C21 C10 C4 -1.0(5)
N10 C16 C8 N9 0.2(4)
C15 N9 C8 C16 0.1(4)
C20 N9 C8 C16 178.3(3)
N5 C19 C6 C5 -175.7(4)
C12 C19 C6 C5 0.4(5)
C19 C6 C5 C7 0.5(6)
C3 C7 C5 C6 -1.0(7)
N2 C10 C4 C2 176.8(4)
C21 C10 C4 C2 0.4(6)
C5 C7 C3 C12 0.5(6)
N1 C12 C3 C7 176.3(4)
C19 C12 C3 C7 0.4(5)
C10 C4 C2 C1 0.3(6)
C21 C11 C1 C2 -0.1(6)
C4 C2 C1 C11 -0.4(7)
